data_1513376
loop_
_publ_author_name
'Nardele, Chinmay G.'
'Asha, S. K.'

_publ_contact_author
;

Dr. Asha S. K.

Scientist
PSE Division  
CSIR-National Chemical Laboratory
Dr. Homi Bhaba Road
Pune 411008, India


;
_publ_section_title
;
 Photoresponsive smectic liquid crystalline multipods and hyperbranched
 azo polymers.
;
_journal_issue 6
_journal_name_full 'The journal of physical chemistry. B'
_journal_page_first 1670
_journal_page_last 1684
_journal_paper_doi 10.1021/jp410589h
_journal_volume 118
_journal_year 2014
_chemical_formula_moiety 'C19 H21 Br N2 O3'
_chemical_formula_sum 'C19 H21 Br N2 O3'
_chemical_formula_weight 405.28
_chemical_name_systematic
; 
 ? 
;
_space_group_IT_number 2
_symmetry_cell_setting triclinic
_symmetry_space_group_name_Hall '-P 1'
_symmetry_space_group_name_H-M 'P -1'
_atom_sites_solution_hydrogens geom
_atom_sites_solution_primary direct
_atom_sites_solution_secondary difmap
_audit_creation_method SHELXL-97
_cell_angle_alpha 80.570(4)
_cell_angle_beta 87.305(4)
_cell_angle_gamma 88.026(5)
_cell_formula_units_Z 4
_cell_length_a 6.5873(4)
_cell_length_b 15.1475(10)
_cell_length_c 18.7060(6)
_cell_measurement_temperature 293(2)
_cell_measurement_theta_max 29.15
_cell_measurement_theta_min 3.10
_cell_volume 1838.57(18)
_computing_cell_refinement 'Bruker SMART'
_computing_data_collection 'Bruker SMART'
_computing_data_reduction 'Bruker SAINT'
_computing_molecular_graphics 'Bruker SHELXTL'
_computing_publication_material 'Bruker SHELXTL'
_computing_structure_refinement 'Bruker SHELXTL'
_computing_structure_solution 'Bruker SHELXTL'
_diffrn_ambient_temperature 293(2)
_diffrn_measured_fraction_theta_full 0.999
_diffrn_measured_fraction_theta_max 0.848
_diffrn_radiation_monochromator graphite
_diffrn_radiation_source 'fine-focus sealed tube'
_diffrn_radiation_type MoK\a
_diffrn_radiation_wavelength 0.71073
_diffrn_reflns_av_R_equivalents 0.0279
_diffrn_reflns_av_sigmaI/netI 0.0602
_diffrn_reflns_limit_h_max 8
_diffrn_reflns_limit_h_min -8
_diffrn_reflns_limit_k_max 20
_diffrn_reflns_limit_k_min -19
_diffrn_reflns_limit_l_max 24
_diffrn_reflns_limit_l_min -25
_diffrn_reflns_number 14522
_diffrn_reflns_theta_full 25.00
_diffrn_reflns_theta_max 29.15
_diffrn_reflns_theta_min 3.10
_exptl_absorpt_coefficient_mu 2.256
_exptl_absorpt_correction_T_max 0.8787
_exptl_absorpt_correction_T_min 0.7076
_exptl_absorpt_correction_type multi-scan
_exptl_absorpt_process_details 'Blessing, Acta Cryst. (1995) A51 33-58'
_exptl_crystal_colour Orange
_exptl_crystal_density_diffrn 1.464
_exptl_crystal_density_method 'not measured'
_exptl_crystal_description Plate
_exptl_crystal_F_000 832.0
_exptl_crystal_size_max 0.34
_exptl_crystal_size_mid 0.21
_exptl_crystal_size_min 0.11
_refine_diff_density_max 0.448
_refine_diff_density_min -0.431
_refine_diff_density_rms 0.059
_refine_ls_extinction_method none
_refine_ls_goodness_of_fit_ref 1.180
_refine_ls_hydrogen_treatment constr
_refine_ls_matrix_type full
_refine_ls_number_parameters 453
_refine_ls_number_reflns 8371
_refine_ls_number_restraints 0
_refine_ls_restrained_S_all 1.180
_refine_ls_R_factor_all 0.1141
_refine_ls_R_factor_gt 0.0556
_refine_ls_shift/su_max 0.022
_refine_ls_shift/su_mean 0.001
_refine_ls_structure_factor_coef Fsqd
_refine_ls_weighting_details 'calc w=1/[\s^2^(Fo^2^)+(0.0100P)^2^+0.0000P] where P=(Fo^2^+2Fc^2^)/3'
_refine_ls_weighting_scheme calc
_refine_ls_wR_factor_gt 0.0660
_refine_ls_wR_factor_ref 0.0783
_reflns_number_gt 4750
_reflns_number_total 8371
_reflns_threshold_expression >2sigma(I)
_cod_data_source_file jp410589h_si_003.cif
_cod_data_source_block P5Br
_cod_depositor_comments
;
The following automatic conversions were performed:

'_symmetry_cell_setting' value 'Triclinic' changed to 'triclinic'
according to
/usr/data/users/saulius/automatic-downloads/current/ACS/lib/dictionaries/cif_core.dic
dictionary named 'cif_core.dic' version 2.4.2 from 2011-04-26.

Automatic conversion script
Id: cif_fix_values 2281 2013-09-26 08:29:07Z andrius 
;
_cod_original_sg_symbol_H-M P-1
_cod_database_code 1513376

loop_
_symmetry_equiv_pos_as_xyz
'x, y, z'
'-x, -y, -z'

loop_
_atom_site_label
_atom_site_type_symbol
_atom_site_fract_x
_atom_site_fract_y
_atom_site_fract_z
_atom_site_U_iso_or_equiv
_atom_site_adp_type
_atom_site_occupancy
_atom_site_symmetry_multiplicity
_atom_site_calc_flag
_atom_site_refinement_flags
Br1 Br -0.82220(5) -0.42145(2) 0.464352(16) 0.06498(13) Uani 1 1 d .
O18 O -0.1455(3) -0.03551(14) 0.29501(10) 0.0577(6) Uani 1 1 d .
O25 O 0.9134(3) 0.61421(15) 0.03735(10) 0.0612(6) Uani 1 1 d .
O30 O 1.1368(3) 0.55598(15) 0.11900(11) 0.0722(7) Uani 1 1 d .
N33 N 0.4525(4) 0.21493(17) 0.22237(12) 0.0494(7) Uani 1 1 d .
N48 N 0.4119(4) 0.27648(18) 0.17201(12) 0.0495(7) Uani 1 1 d .
C8 C 0.0077(4) 0.0228(2) 0.27963(14) 0.0448(8) Uani 1 1 d .
C16 C 0.5621(4) 0.3426(2) 0.15467(14) 0.0436(8) Uani 1 1 d .
C31 C -0.1304(4) -0.1081(2) 0.35367(14) 0.0530(9) Uani 1 1 d .
H31A H -0.0103 -0.1479 0.3434 0.064 Uiso 1 1 d R
H31B H -0.1046 -0.0891 0.3997 0.064 Uiso 1 1 d R
C50 C 0.5088(4) 0.4150(2) 0.10378(14) 0.0507(9) Uani 1 1 d .
H50 H 0.3822 0.4176 0.0835 0.061 Uiso 1 1 calc R
C51 C -0.3448(4) -0.2368(2) 0.41472(14) 0.0537(9) Uani 1 1 d .
H51A H -0.3377 -0.2179 0.4616 0.064 Uiso 1 1 calc R
H51B H -0.2322 -0.2786 0.4096 0.064 Uiso 1 1 calc R
C53 C -0.5446(4) -0.2837(2) 0.41154(14) 0.0529(9) Uani 1 1 d .
H53A H -0.6569 -0.2422 0.4181 0.063 Uiso 1 1 calc R
H53B H -0.5534 -0.3006 0.3640 0.063 Uiso 1 1 calc R
C55 C 0.1832(4) 0.0194(2) 0.31742(14) 0.0497(8) Uani 1 1 d .
H55 H 0.2039 -0.0255 0.3569 0.060 Uiso 1 1 calc R
C64 C 0.1214(4) 0.1532(2) 0.20054(14) 0.0484(8) Uani 1 1 d .
H64 H 0.1007 0.1981 0.1611 0.058 Uiso 1 1 calc R
C66 C 0.3280(5) 0.0832(2) 0.29623(14) 0.0520(9) Uani 1 1 d .
H66 H 0.4474 0.0804 0.3212 0.062 Uiso 1 1 calc R
C68 C 0.8820(5) 0.4073(2) 0.16300(15) 0.0541(9) Uani 1 1 d .
H68 H 1.0089 0.4048 0.1831 0.065 Uiso 1 1 calc R
C69 C 0.6417(4) 0.4834(2) 0.08280(14) 0.0490(8) Uani 1 1 d .
H69 H 0.6040 0.5322 0.0486 0.059 Uiso 1 1 calc R
C73 C 0.7513(5) 0.3385(2) 0.18470(14) 0.0540(9) Uani 1 1 d .
H73 H 0.7890 0.2899 0.2191 0.065 Uiso 1 1 calc R
C78 C 0.9779(5) 0.5527(2) 0.09166(15) 0.0480(8) Uani 1 1 d .
C83 C -0.0211(4) 0.0903(2) 0.22077(14) 0.0492(8) Uani 1 1 d .
H83 H -0.1390 0.0923 0.1950 0.059 Uiso 1 1 calc R
C84 C -0.5640(4) -0.3648(2) 0.46777(14) 0.0608(10) Uani 1 1 d .
H84A H -0.5520 -0.3482 0.5153 0.073 Uiso 1 1 calc R
H84B H -0.4540 -0.4070 0.4604 0.073 Uiso 1 1 calc R
C89 C 0.2982(4) 0.1507(2) 0.23872(14) 0.0420(8) Uani 1 1 d .
C91 C 0.8299(4) 0.4801(2) 0.11209(13) 0.0427(8) Uani 1 1 d .
C93 C -0.3255(4) -0.1569(2) 0.35601(14) 0.0531(9) Uani 1 1 d .
H93A H -0.3386 -0.1764 0.3096 0.064 Uiso 1 1 calc R
H93B H -0.4377 -0.1153 0.3622 0.064 Uiso 1 1 calc R
C95 C 1.0475(5) 0.6877(2) 0.01359(16) 0.0724(11) Uani 1 1 d .
H95A H 1.0643 0.7201 0.0529 0.109 Uiso 1 1 calc R
H95B H 0.9900 0.7271 -0.0263 0.109 Uiso 1 1 calc R
H95C H 1.1774 0.6649 -0.0016 0.109 Uiso 1 1 calc R
Br4 Br -0.31246(6) 0.08368(3) 0.468530(18) 0.08554(16) Uani 1 1 d .
O1 O 0.4931(3) 0.44257(13) 0.34173(9) 0.0500(6) Uani 1 1 d .
O10 O 1.3571(3) 1.11928(14) 0.02438(10) 0.0583(6) Uani 1 1 d .
O29 O 1.6266(3) 1.07960(16) 0.09053(11) 0.0752(8) Uani 1 1 d .
N3 N 0.8665(4) 0.74233(16) 0.18888(11) 0.0459(7) Uani 1 1 d .
N6 N 1.0275(4) 0.76272(17) 0.21384(11) 0.0476(7) Uani 1 1 d .
C1 C 0.5767(4) 0.5164(2) 0.30210(13) 0.0404(7) Uani 1 1 d .
C4 C 0.3011(4) 0.4158(2) 0.32172(13) 0.0480(8) Uani 1 1 d .
H4A H 0.3125 0.3999 0.2735 0.058 Uiso 1 1 calc R
H4B H 0.2015 0.4645 0.3215 0.058 Uiso 1 1 calc R
C12 C 0.0386(4) 0.2977(2) 0.35888(14) 0.0470(8) Uani 1 1 d .
H12A H -0.0624 0.3472 0.3592 0.056 Uiso 1 1 d R
H12B H 0.0521 0.2847 0.3108 0.056 Uiso 1 1 d R
C17 C 0.7753(4) 0.6654(2) 0.22921(13) 0.0412(8) Uani 1 1 d .
C23 C 0.7613(4) 0.5402(2) 0.32515(13) 0.0450(8) Uani 1 1 d .
H23 H 0.8179 0.5061 0.3656 0.054 Uiso 1 1 calc R
C24 C 1.1224(4) 0.83990(19) 0.17463(13) 0.0403(7) Uani 1 1 d .
C32 C 1.3115(5) 0.8558(2) 0.19727(14) 0.0496(8) Uani 1 1 d .
H32 H 1.3668 0.8168 0.2355 0.060 Uiso 1 1 calc R
C37 C 0.4908(4) 0.5683(2) 0.24276(13) 0.0460(8) Uani 1 1 d .
H37 H 0.3659 0.5539 0.2272 0.055 Uiso 1 1 calc R
C38 C 1.4593(5) 1.0650(2) 0.07503(14) 0.0475(8) Uani 1 1 d .
C39 C 1.0377(4) 0.8992(2) 0.11900(14) 0.0501(9) Uani 1 1 d .
H39 H 0.9095 0.8896 0.1034 0.060 Uiso 1 1 calc R
C44 C 0.8608(4) 0.6129(2) 0.28934(13) 0.0457(8) Uani 1 1 d .
H44 H 0.9856 0.6275 0.3049 0.055 Uiso 1 1 calc R
C52 C 0.2366(4) 0.3369(2) 0.37588(14) 0.0524(9) Uani 1 1 d .
H52A H 0.2213 0.3548 0.4234 0.063 Uiso 1 1 calc R
H52B H 0.3430 0.2908 0.3780 0.063 Uiso 1 1 calc R
C54 C 1.4198(4) 0.9282(2) 0.16450(14) 0.0496(8) Uani 1 1 d .
H54 H 1.5483 0.9373 0.1801 0.060 Uiso 1 1 calc R
C58 C 0.5926(4) 0.6414(2) 0.20702(13) 0.0474(8) Uani 1 1 d .
H58 H 0.5358 0.6756 0.1666 0.057 Uiso 1 1 calc R
C63 C 1.1458(4) 0.9724(2) 0.08709(14) 0.0502(9) Uani 1 1 d .
H63 H 1.0882 1.0129 0.0502 0.060 Uiso 1 1 calc R
C65 C 1.3385(4) 0.9874(2) 0.10854(13) 0.0419(8) Uani 1 1 d .
C67 C 1.4633(5) 1.1971(2) -0.01053(16) 0.0738(11) Uani 1 1 d .
H67A H 1.4848 1.2355 0.0243 0.111 Uiso 1 1 calc R
H67B H 1.3839 1.2287 -0.0488 0.111 Uiso 1 1 calc R
H67C H 1.5922 1.1789 -0.0304 0.111 Uiso 1 1 calc R
C72 C -0.2188(5) 0.1817(2) 0.39697(15) 0.0630(10) Uani 1 1 d .
H72A H -0.1986 0.1610 0.3507 0.076 Uiso 1 1 calc R
H72B H -0.3236 0.2286 0.3917 0.076 Uiso 1 1 calc R
C96 C -0.0267(4) 0.2199(2) 0.41501(14) 0.0534(9) Uani 1 1 d .
H96A H 0.0797 0.1737 0.4188 0.064 Uiso 1 1 calc R
H96B H -0.0452 0.2395 0.4618 0.064 Uiso 1 1 calc R

loop_
_atom_site_aniso_label
_atom_site_aniso_U_11
_atom_site_aniso_U_22
_atom_site_aniso_U_33
_atom_site_aniso_U_23
_atom_site_aniso_U_13
_atom_site_aniso_U_12
Br1 0.0622(3) 0.0649(3) 0.0660(2) 0.00079(18) -0.00714(17) -0.0245(2)
O18 0.0467(14) 0.0571(17) 0.0642(13) 0.0108(12) -0.0102(10) -0.0166(12)
O25 0.0609(16) 0.0558(17) 0.0636(13) 0.0044(12) -0.0030(11) -0.0202(13)
O30 0.0500(15) 0.0700(19) 0.0960(16) -0.0041(13) -0.0205(13) -0.0135(13)
N33 0.0541(18) 0.0412(18) 0.0529(15) -0.0050(13) -0.0041(13) -0.0085(14)
N48 0.0501(17) 0.0441(19) 0.0527(15) -0.0012(13) -0.0046(13) -0.0069(14)
C8 0.044(2) 0.042(2) 0.0489(17) -0.0065(16) 0.0013(15) -0.0087(16)
C16 0.045(2) 0.041(2) 0.0439(16) -0.0053(15) -0.0020(15) -0.0058(16)
C31 0.051(2) 0.049(2) 0.0562(18) 0.0018(17) -0.0019(16) -0.0116(17)
C50 0.044(2) 0.055(2) 0.0514(18) 0.0010(17) -0.0099(15) -0.0088(17)
C51 0.051(2) 0.051(2) 0.0579(18) -0.0020(17) -0.0041(16) -0.0099(17)
C53 0.055(2) 0.044(2) 0.0589(19) -0.0029(17) -0.0072(16) -0.0060(17)
C55 0.050(2) 0.044(2) 0.0521(17) 0.0046(15) -0.0076(16) -0.0080(17)
C64 0.055(2) 0.042(2) 0.0456(17) 0.0005(15) -0.0037(16) -0.0040(17)
C66 0.047(2) 0.052(2) 0.0572(19) -0.0023(17) -0.0143(16) -0.0061(17)
C68 0.043(2) 0.055(3) 0.0621(19) 0.0000(18) -0.0135(16) -0.0028(18)
C69 0.051(2) 0.044(2) 0.0483(17) 0.0048(15) -0.0107(16) -0.0059(17)
C73 0.051(2) 0.051(2) 0.0542(18) 0.0107(16) -0.0127(16) -0.0028(18)
C78 0.050(2) 0.044(2) 0.0508(19) -0.0109(17) 0.0016(16) -0.0024(18)
C83 0.045(2) 0.054(2) 0.0485(18) -0.0045(16) -0.0108(15) -0.0030(17)
C84 0.054(2) 0.060(3) 0.0658(19) 0.0034(18) -0.0134(17) -0.0154(18)
C89 0.0434(19) 0.038(2) 0.0452(17) -0.0071(15) -0.0026(14) -0.0047(15)
C91 0.046(2) 0.042(2) 0.0404(16) -0.0066(15) -0.0023(14) -0.0039(16)
C93 0.046(2) 0.050(2) 0.0613(19) -0.0018(17) -0.0012(16) -0.0066(17)
C95 0.075(3) 0.058(3) 0.080(2) 0.0006(19) 0.0137(19) -0.025(2)
Br4 0.0984(3) 0.0790(3) 0.0792(3) -0.0091(2) 0.0157(2) -0.0466(3)
O1 0.0395(13) 0.0518(15) 0.0553(12) 0.0065(11) -0.0086(10) -0.0148(11)
O10 0.0591(15) 0.0520(16) 0.0585(12) 0.0104(11) -0.0042(11) -0.0179(12)
O29 0.0564(16) 0.084(2) 0.0812(15) 0.0091(13) -0.0177(12) -0.0299(14)
N3 0.0479(17) 0.0427(18) 0.0466(14) -0.0038(12) -0.0026(12) -0.0089(13)
N6 0.0517(17) 0.0436(18) 0.0462(14) -0.0006(12) -0.0034(12) -0.0107(14)
C1 0.0376(18) 0.043(2) 0.0410(16) -0.0070(15) 0.0007(14) -0.0050(15)
C4 0.0411(19) 0.052(2) 0.0505(17) -0.0052(16) -0.0046(14) -0.0088(16)
C12 0.0441(19) 0.042(2) 0.0559(18) -0.0082(15) -0.0026(14) -0.0065(16)
C17 0.0459(19) 0.039(2) 0.0386(16) -0.0034(14) -0.0020(14) -0.0080(15)
C23 0.0431(19) 0.043(2) 0.0463(17) 0.0034(15) -0.0082(14) -0.0027(16)
C24 0.047(2) 0.035(2) 0.0387(16) -0.0055(14) -0.0002(14) -0.0080(15)
C32 0.052(2) 0.047(2) 0.0471(17) 0.0031(15) -0.0120(15) -0.0068(17)
C37 0.0439(19) 0.051(2) 0.0431(16) -0.0017(15) -0.0099(14) -0.0113(16)
C38 0.053(2) 0.047(2) 0.0421(17) -0.0056(16) -0.0018(16) -0.0088(18)
C39 0.048(2) 0.049(2) 0.0539(18) -0.0032(16) -0.0136(15) -0.0113(17)
C44 0.0399(19) 0.048(2) 0.0493(17) -0.0037(16) -0.0077(14) -0.0061(16)
C52 0.045(2) 0.051(2) 0.0589(18) 0.0008(16) -0.0067(15) -0.0156(17)
C54 0.0419(19) 0.055(2) 0.0517(18) -0.0037(17) -0.0101(15) -0.0064(17)
C58 0.056(2) 0.046(2) 0.0387(16) 0.0005(15) -0.0096(15) -0.0029(17)
C63 0.053(2) 0.046(2) 0.0488(17) 0.0058(15) -0.0137(15) -0.0122(17)
C65 0.0430(19) 0.044(2) 0.0395(16) -0.0080(15) -0.0016(14) -0.0103(15)
C67 0.085(3) 0.058(3) 0.072(2) 0.0108(19) 0.0087(19) -0.024(2)
C72 0.061(2) 0.056(3) 0.072(2) -0.0056(18) -0.0027(18) -0.0210(19)
C96 0.051(2) 0.050(2) 0.0604(19) -0.0091(17) -0.0004(16) -0.0131(17)

loop_
_atom_type_symbol
_atom_type_description
_atom_type_scat_dispersion_real
_atom_type_scat_dispersion_imag
_atom_type_scat_source
C C 0.0033 0.0016 'International Tables Vol C Tables 4.2.6.8 and 6.1.1.4'
H H 0.0000 0.0000 'International Tables Vol C Tables 4.2.6.8 and 6.1.1.4'
Br Br -0.2901 2.4595 'International Tables Vol C Tables 4.2.6.8 and 6.1.1.4'
N N 0.0061 0.0033 'International Tables Vol C Tables 4.2.6.8 and 6.1.1.4'
O O 0.0106 0.0060 'International Tables Vol C Tables 4.2.6.8 and 6.1.1.4'

loop_
_geom_angle_atom_site_label_1
_geom_angle_atom_site_label_2
_geom_angle_atom_site_label_3
_geom_angle
C8 O18 C31 119.9(2)
C78 O25 C95 115.8(2)
N48 N33 C89 113.7(2)
N33 N48 C16 115.3(2)
O18 C8 C55 125.1(3)
O18 C8 C83 115.2(2)
C55 C8 C83 119.7(3)
C50 C16 C73 119.7(3)
C50 C16 N48 115.2(3)
C73 C16 N48 125.1(3)
O18 C31 C93 105.5(2)
O18 C31 H31A 108.8
C93 C31 H31A 111.0
O18 C31 H31B 113.2
C93 C31 H31B 112.7
H31A C31 H31B 105.6
C69 C50 C16 120.4(3)
C69 C50 H50 119.8
C16 C50 H50 119.8
C93 C51 C53 111.4(2)
C93 C51 H51A 109.3
C53 C51 H51A 109.3
C93 C51 H51B 109.3
C53 C51 H51B 109.3
H51A C51 H51B 108.0
C84 C53 C51 112.3(2)
C84 C53 H53A 109.1
C51 C53 H53A 109.1
C84 C53 H53B 109.1
C51 C53 H53B 109.1
H53A C53 H53B 107.9
C66 C55 C8 119.5(3)
C66 C55 H55 120.3
C8 C55 H55 120.3
C83 C64 C89 120.2(3)
C83 C64 H64 119.9
C89 C64 H64 119.9
C55 C66 C89 120.9(3)
C55 C66 H66 119.5
C89 C66 H66 119.5
C73 C68 C91 121.6(3)
C73 C68 H68 119.2
C91 C68 H68 119.2
C50 C69 C91 120.4(3)
C50 C69 H69 119.8
C91 C69 H69 119.8
C68 C73 C16 119.1(3)
C68 C73 H73 120.5
C16 C73 H73 120.5
O30 C78 O25 123.3(3)
O30 C78 C91 125.0(3)
O25 C78 C91 111.7(3)
C64 C83 C8 120.5(3)
C64 C83 H83 119.7
C8 C83 H83 119.7
C53 C84 Br1 111.60(18)
C53 C84 H84A 109.3
Br1 C84 H84A 109.3
C53 C84 H84B 109.3
Br1 C84 H84B 109.3
H84A C84 H84B 108.0
C66 C89 C64 119.2(3)
C66 C89 N33 116.9(3)
C64 C89 N33 123.8(3)
C69 C91 C68 118.8(3)
C69 C91 C78 122.4(3)
C68 C91 C78 118.8(3)
C31 C93 C51 115.1(2)
C31 C93 H93A 108.5
C51 C93 H93A 108.5
C31 C93 H93B 108.5
C51 C93 H93B 108.5
H93A C93 H93B 107.5
O25 C95 H95A 109.5
O25 C95 H95B 109.5
H95A C95 H95B 109.5
O25 C95 H95C 109.5
H95A C95 H95C 109.5
H95B C95 H95C 109.5
C1 O1 C4 118.2(2)
C38 O10 C67 115.4(2)
N6 N3 C17 114.1(2)
N3 N6 C24 115.4(2)
O1 C1 C37 125.0(2)
O1 C1 C23 115.5(2)
C37 C1 C23 119.4(3)
O1 C4 C52 107.9(2)
O1 C4 H4A 110.1
C52 C4 H4A 110.1
O1 C4 H4B 110.1
C52 C4 H4B 110.1
H4A C4 H4B 108.4
C96 C12 C52 112.9(2)
C96 C12 H12A 108.9
C52 C12 H12A 104.3
C96 C12 H12B 114.3
C52 C12 H12B 108.0
H12A C12 H12B 107.8
C58 C17 C44 118.6(3)
C58 C17 N3 117.4(2)
C44 C17 N3 124.0(2)
C44 C23 C1 121.0(2)
C44 C23 H23 119.5
C1 C23 H23 119.5
C32 C24 C39 119.5(3)
C32 C24 N6 115.0(2)
C39 C24 N6 125.5(3)
C54 C32 C24 121.2(3)
C54 C32 H32 119.4
C24 C32 H32 119.4
C58 C37 C1 119.1(3)
C58 C37 H37 120.4
C1 C37 H37 120.4
O29 C38 O10 122.8(3)
O29 C38 C65 125.4(3)
O10 C38 C65 111.9(3)
C63 C39 C24 119.1(3)
C63 C39 H39 120.5
C24 C39 H39 120.5
C23 C44 C17 119.9(3)
C23 C44 H44 120.0
C17 C44 H44 120.0
C4 C52 C12 113.7(2)
C4 C52 H52A 108.8
C12 C52 H52A 108.8
C4 C52 H52B 108.8
C12 C52 H52B 108.8
H52A C52 H52B 107.7
C32 C54 C65 120.1(3)
C32 C54 H54 120.0
C65 C54 H54 120.0
C17 C58 C37 121.9(3)
C17 C58 H58 119.0
C37 C58 H58 119.0
C39 C63 C65 121.6(3)
C39 C63 H63 119.2
C65 C63 H63 119.2
C54 C65 C63 118.6(3)
C54 C65 C38 118.4(3)
C63 C65 C38 122.9(3)
O10 C67 H67A 109.5
O10 C67 H67B 109.5
H67A C67 H67B 109.5
O10 C67 H67C 109.5
H67A C67 H67C 109.5
H67B C67 H67C 109.5
C96 C72 Br4 113.71(19)
C96 C72 H72A 108.8
Br4 C72 H72A 108.8
C96 C72 H72B 108.8
Br4 C72 H72B 108.8
H72A C72 H72B 107.7
C72 C96 C12 112.1(2)
C72 C96 H96A 109.2
C12 C96 H96A 109.2
C72 C96 H96B 109.2
C12 C96 H96B 109.2
H96A C96 H96B 107.9

loop_
_geom_bond_atom_site_label_1
_geom_bond_atom_site_label_2
_geom_bond_distance
Br1 C84 1.940(3)
O18 C8 1.354(3)
O18 C31 1.425(3)
O25 C78 1.336(3)
O25 C95 1.445(3)
O30 C78 1.192(3)
N33 N48 1.244(3)
N33 C89 1.419(3)
N48 C16 1.420(3)
C8 C55 1.379(3)
C8 C83 1.389(4)
C16 C50 1.376(4)
C16 C73 1.386(3)
C31 C93 1.500(3)
C31 H31A 1.0080
C31 H31B 0.9756
C50 C69 1.375(4)
C50 H50 0.9300
C51 C93 1.499(4)
C51 C53 1.525(3)
C51 H51A 0.9700
C51 H51B 0.9700
C53 C84 1.485(3)
C53 H53A 0.9700
C53 H53B 0.9700
C55 C66 1.378(4)
C55 H55 0.9300
C64 C83 1.358(4)
C64 C89 1.391(3)
C64 H64 0.9300
C66 C89 1.374(4)
C66 H66 0.9300
C68 C73 1.372(4)
C68 C91 1.378(4)
C68 H68 0.9300
C69 C91 1.375(3)
C69 H69 0.9300
C73 H73 0.9300
C78 C91 1.486(4)
C83 H83 0.9300
C84 H84A 0.9700
C84 H84B 0.9700
C93 H93A 0.9700
C93 H93B 0.9700
C95 H95A 0.9600
C95 H95B 0.9600
C95 H95C 0.9600
Br4 C72 1.926(3)
O1 C1 1.355(3)
O1 C4 1.427(3)
O10 C38 1.340(3)
O10 C67 1.438(3)
O29 C38 1.189(3)
N3 N6 1.247(3)
N3 C17 1.416(3)
N6 C24 1.422(3)
C1 C37 1.383(3)
C1 C23 1.388(3)
C4 C52 1.494(3)
C4 H4A 0.9700
C4 H4B 0.9700
C12 C96 1.505(3)
C12 C52 1.519(3)
C12 H12A 0.9864
C12 H12B 0.9504
C17 C58 1.371(3)
C17 C44 1.397(3)
C23 C44 1.363(4)
C23 H23 0.9300
C24 C32 1.376(3)
C24 C39 1.384(3)
C32 C54 1.371(4)
C32 H32 0.9300
C37 C58 1.375(4)
C37 H37 0.9300
C38 C65 1.478(4)
C39 C63 1.376(4)
C39 H39 0.9300
C44 H44 0.9300
C52 H52A 0.9700
C52 H52B 0.9700
C54 C65 1.378(3)
C54 H54 0.9300
C58 H58 0.9300
C63 C65 1.386(3)
C63 H63 0.9300
C67 H67A 0.9600
C67 H67B 0.9600
C67 H67C 0.9600
C72 C96 1.485(3)
C72 H72A 0.9700
C72 H72B 0.9700
C96 H96A 0.9700
C96 H96B 0.9700

loop_
_geom_torsion_atom_site_label_1
_geom_torsion_atom_site_label_2
_geom_torsion_atom_site_label_3
_geom_torsion_atom_site_label_4
_geom_torsion
C89 N33 N48 C16 179.3(2)
C31 O18 C8 C55 -1.0(4)
C31 O18 C8 C83 179.1(3)
N33 N48 C16 C50 -174.1(3)
N33 N48 C16 C73 6.0(4)
C8 O18 C31 C93 178.8(3)
C73 C16 C50 C69 -0.3(5)
N48 C16 C50 C69 179.8(3)
C93 C51 C53 C84 178.2(3)
O18 C8 C55 C66 -179.9(3)
C83 C8 C55 C66 0.0(5)
C8 C55 C66 C89 1.0(5)
C16 C50 C69 C91 0.4(5)
C91 C68 C73 C16 -0.1(5)
C50 C16 C73 C68 0.1(5)
N48 C16 C73 C68 -179.9(3)
C95 O25 C78 O30 -1.1(4)
C95 O25 C78 C91 180.0(2)
C89 C64 C83 C8 0.0(5)
O18 C8 C83 C64 179.4(3)
C55 C8 C83 C64 -0.6(5)
C51 C53 C84 Br1 178.5(2)
C55 C66 C89 C64 -1.5(5)
C55 C66 C89 N33 178.0(3)
C83 C64 C89 C66 1.0(4)
C83 C64 C89 N33 -178.5(3)
N48 N33 C89 C66 -176.8(3)
N48 N33 C89 C64 2.7(4)
C50 C69 C91 C68 -0.4(4)
C50 C69 C91 C78 -179.4(3)
C73 C68 C91 C69 0.2(5)
C73 C68 C91 C78 179.3(3)
O30 C78 C91 C69 174.6(3)
O25 C78 C91 C69 -6.5(4)
O30 C78 C91 C68 -4.5(5)
O25 C78 C91 C68 174.4(3)
O18 C31 C93 C51 -179.6(2)
C53 C51 C93 C31 -178.3(3)
C17 N3 N6 C24 -179.8(2)
C4 O1 C1 C37 -0.5(4)
C4 O1 C1 C23 178.6(2)
C1 O1 C4 C52 -176.6(3)
N6 N3 C17 C58 176.9(3)
N6 N3 C17 C44 -3.6(4)
O1 C1 C23 C44 179.5(3)
C37 C1 C23 C44 -1.2(4)
N3 N6 C24 C32 -172.6(2)
N3 N6 C24 C39 9.5(4)
C39 C24 C32 C54 -1.6(5)
N6 C24 C32 C54 -179.7(3)
O1 C1 C37 C58 -179.6(3)
C23 C1 C37 C58 1.2(4)
C67 O10 C38 O29 0.1(4)
C67 O10 C38 C65 179.5(2)
C32 C24 C39 C63 0.6(4)
N6 C24 C39 C63 178.4(3)
C1 C23 C44 C17 1.0(4)
C58 C17 C44 C23 -0.9(4)
N3 C17 C44 C23 179.6(3)
O1 C4 C52 C12 -176.7(2)
C96 C12 C52 C4 -178.5(3)
C24 C32 C54 C65 1.0(5)
C44 C17 C58 C37 0.9(4)
N3 C17 C58 C37 -179.5(3)
C1 C37 C58 C17 -1.1(5)
C24 C39 C63 C65 1.1(5)
C32 C54 C65 C63 0.7(4)
C32 C54 C65 C38 179.5(3)
C39 C63 C65 C54 -1.7(5)
C39 C63 C65 C38 179.5(3)
O29 C38 C65 C54 2.9(5)
O10 C38 C65 C54 -176.5(2)
O29 C38 C65 C63 -178.3(3)
O10 C38 C65 C63 2.3(4)
Br4 C72 C96 C12 -178.5(2)
C52 C12 C96 C72 -179.2(3)
